data_4073113
loop_
_publ_author_name
'Elhamzaoui, Hicham'
'Jousseaume, Bernard'
'Toupance, Thierry'
'Allouchi, Hassan'

_publ_section_title
;
 \a,\w-Bis(trialkynyltin) Compounds with a Linear or Cross-Shaped Spacer
;
_journal_issue 16
_journal_name_full Organometallics
_journal_page_first 3908
_journal_paper_doi 10.1021/om070078p
_journal_volume 26
_journal_year 2007
_chemical_formula_sum 'C10 H12 Cl3 Sn'
_chemical_formula_weight 357.24
_chemical_name_systematic
;
 ?
;
_space_group_IT_number 2
_symmetry_cell_setting triclinic
_symmetry_space_group_name_Hall '-P 1'
_symmetry_space_group_name_H-M 'P -1'
_atom_sites_solution_hydrogens geom
_atom_sites_solution_primary direct
_atom_sites_solution_secondary difmap
_audit_creation_method SHELXL-97
_cell_angle_alpha 90.03(7)
_cell_angle_beta 90.44(5)
_cell_angle_gamma 99.49(5)
_cell_formula_units_Z 2
_cell_length_a 6.616(3)
_cell_length_b 8.932(11)
_cell_length_c 10.654(8)
_cell_measurement_temperature 170(2)
_cell_volume 621.0(9)
_computing_cell_refinement 'DENZO (Otwinowski & Miror, 1997)and COLLECT'
_computing_data_collection 'Kappa-CCD; COLLECT(Nonius, 1998)'
_computing_data_reduction 'DENZO and COLLECT'
_computing_molecular_graphics 'ORTEP-III (Burnett & Johnson,1996)'
_computing_publication_material 'SHELXL-97 (Sheldrick,1997)'
_computing_structure_refinement 'SHELXL-97 (Sheldrick, 1997)'
_computing_structure_solution 'SHELXS-97 (Sheldrick, 1997)'
_diffrn_ambient_temperature 170(2)
_diffrn_measured_fraction_theta_full 0.686
_diffrn_measured_fraction_theta_max 0.686
_diffrn_measurement_device_type 'Nonius Kappa-CCD'
_diffrn_measurement_method 'CCD rotation images, thick slices'
_diffrn_radiation_monochromator graphite
_diffrn_radiation_source 'fine-focus sealed tube'
_diffrn_radiation_type MoK\a
_diffrn_radiation_wavelength 0.71073
_diffrn_reflns_av_R_equivalents 0.0871
_diffrn_reflns_av_sigmaI/netI 0.0417
_diffrn_reflns_limit_h_max 8
_diffrn_reflns_limit_h_min -8
_diffrn_reflns_limit_k_max 11
_diffrn_reflns_limit_k_min -11
_diffrn_reflns_limit_l_max 13
_diffrn_reflns_limit_l_min -13
_diffrn_reflns_number 8157
_diffrn_reflns_theta_full 26.37
_diffrn_reflns_theta_max 26.37
_diffrn_reflns_theta_min 3.57
_exptl_absorpt_coefficient_mu 2.663
_exptl_absorpt_correction_T_max 0.8784
_exptl_absorpt_correction_T_min 0.6908
_exptl_absorpt_correction_type empirical
_exptl_absorpt_process_details scalepack
_exptl_crystal_colour colourless
_exptl_crystal_density_diffrn 1.911
_exptl_crystal_density_method 'not measured'
_exptl_crystal_description needle
_exptl_crystal_F_000 346
_exptl_crystal_size_max 0.15
_exptl_crystal_size_mid 0.08
_exptl_crystal_size_min 0.05
_refine_diff_density_max 1.234
_refine_diff_density_min -1.187
_refine_diff_density_rms 0.158
_refine_ls_extinction_coef 0.0054(19)
_refine_ls_extinction_expression Fc^*^=kFc[1+0.001xFc^2^\l^3^/sin(2\q)]^-1/4^
_refine_ls_extinction_method SHELXL
_refine_ls_goodness_of_fit_ref 1.135
_refine_ls_hydrogen_treatment constr
_refine_ls_matrix_type full
_refine_ls_number_parameters 128
_refine_ls_number_reflns 1744
_refine_ls_number_restraints 9
_refine_ls_restrained_S_all 1.170
_refine_ls_R_factor_all 0.0546
_refine_ls_R_factor_gt 0.0468
_refine_ls_shift/su_max 0.000
_refine_ls_shift/su_mean 0.000
_refine_ls_structure_factor_coef Fsqd
_refine_ls_weighting_details 'calc w=1/[\s^2^(Fo^2^)+(0.0332P)^2^+6.8937P] where P=(Fo^2^+2Fc^2^)/3'
_refine_ls_weighting_scheme calc
_refine_ls_wR_factor_gt 0.1185
_refine_ls_wR_factor_ref 0.1248
_reflns_number_gt 1571
_reflns_number_total 1744
_reflns_threshold_expression >2sigma(I)
_cod_data_source_file om070078p-file001.cif
_cod_data_source_block 6CldiC4diPh_12
_cod_original_sg_symbol_H-M P-1
_cod_database_code 4073113

loop_
_symmetry_equiv_pos_as_xyz
'x, y, z'
'-x, -y, -z'

loop_
_atom_site_label
_atom_site_type_symbol
_atom_site_fract_x
_atom_site_fract_y
_atom_site_fract_z
_atom_site_U_iso_or_equiv
_atom_site_adp_type
_atom_site_occupancy
_atom_site_symmetry_multiplicity
_atom_site_calc_flag
_atom_site_refinement_flags
Sn1 Sn 0.58364(8) 0.08060(7) 0.71580(6) 0.0238(3) Uani 1 1 d D
Cl1 Cl 0.2895(3) -0.0228(3) 0.7478(2) 0.0364(6) Uani 1 1 d .
Cl2 Cl 0.7533(3) 0.0489(3) 0.9042(2) 0.0374(6) Uani 1 1 d .
Cl3 Cl 0.7822(4) -0.0978(3) 0.5880(2) 0.0379(6) Uani 1 1 d .
C1 C 0.5357(12) 0.2936(9) 0.6292(9) 0.026(2) Uani 1 1 d D
H1A H 0.4104 0.2796 0.5762 0.031 Uiso 1 1 calc R
H1B H 0.5269 0.3728 0.6930 0.031 Uiso 1 1 calc R
C2 C 0.7210(12) 0.3311(11) 0.5534(8) 0.026(2) Uani 1 1 d .
H2A H 0.7205 0.4292 0.5103 0.031 Uiso 1 1 calc R
H2B H 0.7231 0.2519 0.4885 0.031 Uiso 1 1 calc R
C3 C 0.9097(11) 0.3414(10) 0.6359(8) 0.0229(19) Uani 1 1 d D
H3A H 1.0354 0.3798 0.5882 0.028 Uiso 1 1 calc R
H3B H 0.9220 0.2414 0.6723 0.028 Uiso 1 1 calc R
C4 C 0.8724(12) 0.4543(11) 0.7383(9) 0.030(2) Uani 1 1 d D
H4A H 0.8652 0.5557 0.7030 0.036 Uiso 1 1 calc R
H4B H 0.7454 0.4176 0.7853 0.036 Uiso 1 1 calc R
C5 C 1.0589(11) 0.4565(8) 0.8187(8) 0.027(2) Uani 1 1 d D
C6 C 1.1594(12) 0.6030(8) 0.8047(9) 0.030(2) Uani 1 1 d D
H6 H 1.1212 0.6828 0.7557 0.036 Uiso 1 1 calc R
C7 C 1.3278(12) 0.6042(9) 0.8793(8) 0.029(2) Uani 1 1 d D
H7 H 1.4141 0.7004 0.8778 0.035 Uiso 1 1 calc R
C8 C 1.4090(11) 0.5022(7) 0.9581(8) 0.0236(19) Uani 1 1 d D
C9 C 1.3119(12) 0.3553(8) 0.9697(9) 0.028(2) Uani 1 1 d D
H9 H 1.3524 0.2750 1.0170 0.033 Uiso 1 1 calc R
C10 C 1.1416(11) 0.3536(9) 0.8956(7) 0.025(2) Uani 1 1 d D
H10 H 1.0565 0.2569 0.8963 0.030 Uiso 1 1 calc R

loop_
_atom_site_aniso_label
_atom_site_aniso_U_11
_atom_site_aniso_U_22
_atom_site_aniso_U_33
_atom_site_aniso_U_23
_atom_site_aniso_U_13
_atom_site_aniso_U_12
Sn1 0.0244(4) 0.0197(4) 0.0224(4) 0.0009(2) -0.0030(2) -0.0106(2)
Cl1 0.0303(11) 0.0299(13) 0.0414(14) 0.0084(10) -0.0046(9) -0.0170(9)
Cl2 0.0362(12) 0.0427(15) 0.0266(12) 0.0026(10) -0.0080(9) -0.0128(10)
Cl3 0.0402(13) 0.0339(14) 0.0365(14) -0.0097(11) -0.0012(9) -0.0025(10)
C1 0.023(4) 0.023(5) 0.026(5) 0.003(4) -0.009(3) -0.009(3)
C2 0.024(4) 0.029(5) 0.018(4) 0.006(4) -0.005(3) -0.017(3)
C3 0.015(4) 0.025(5) 0.025(5) -0.005(4) 0.002(3) -0.011(3)
C4 0.017(4) 0.034(5) 0.035(5) -0.010(4) -0.001(3) -0.009(3)
C5 0.016(4) 0.029(5) 0.032(5) -0.012(4) 0.001(3) -0.012(3)
C6 0.028(4) 0.019(5) 0.036(6) -0.002(4) -0.005(4) -0.013(3)
C7 0.027(4) 0.022(5) 0.032(5) 0.001(4) -0.008(3) -0.015(3)
C8 0.022(4) 0.019(4) 0.023(4) -0.005(3) -0.002(3) -0.018(3)
C9 0.025(4) 0.020(5) 0.033(5) 0.001(4) 0.000(3) -0.013(3)
C10 0.021(4) 0.029(5) 0.017(4) -0.002(4) -0.003(3) -0.020(3)

loop_
_atom_type_symbol
_atom_type_description
_atom_type_scat_dispersion_real
_atom_type_scat_dispersion_imag
_atom_type_scat_source
C C 0.0033 0.0016 'International Tables Vol C Tables 4.2.6.8 and 6.1.1.4'
H H 0.0000 0.0000 'International Tables Vol C Tables 4.2.6.8 and 6.1.1.4'
Cl Cl 0.1484 0.1585 'International Tables Vol C Tables 4.2.6.8 and 6.1.1.4'
Sn Sn -0.6537 1.4246 'International Tables Vol C Tables 4.2.6.8 and 6.1.1.4'

loop_
_geom_angle_atom_site_label_1
_geom_angle_atom_site_label_2
_geom_angle_atom_site_label_3
_geom_angle
_geom_angle_site_symmetry_3
Cl1 Sn1 C1 101.7(2) .
Cl1 Sn1 Cl2 103.73(11) .
C1 Sn1 Cl2 127.5(2) .
Cl1 Sn1 Cl3 110.67(12) .
C1 Sn1 Cl3 118.0(3) .
Cl2 Sn1 Cl3 94.32(11) .
C2 C1 Sn1 101.4(6) .
C2 C1 H1A 111.5 .
Sn1 C1 H1A 111.5 .
C2 C1 H1B 111.5 .
Sn1 C1 H1B 111.5 .
H1A C1 H1B 109.3 .
C1 C2 C3 110.2(7) .
C1 C2 H2A 109.6 .
C3 C2 H2A 109.6 .
C1 C2 H2B 109.6 .
C3 C2 H2B 109.6 .
H2A C2 H2B 108.1 .
C2 C3 C4 103.2(7) .
C2 C3 H3A 111.1 .
C4 C3 H3A 111.1 .
C2 C3 H3B 111.1 .
C4 C3 H3B 111.1 .
H3A C3 H3B 109.1 .
C5 C4 C3 101.0(7) .
C5 C4 H4A 111.6 .
C3 C4 H4A 111.6 .
C5 C4 H4B 111.6 .
C3 C4 H4B 111.6 .
H4A C4 H4B 109.4 .
C6 C5 C10 120.5(7) .
C6 C5 C4 102.6(7) .
C10 C5 C4 136.9(7) .
C7 C6 C5 102.1(7) .
C7 C6 H6 129.0 .
C5 C6 H6 129.0 .
C6 C7 C8 137.5(7) .
C6 C7 H7 111.3 .
C8 C7 H7 111.3 .
C9 C8 C7 120.6(7) .
C9 C8 C8 99.9(7) 2_867
C7 C8 C8 139.6(7) 2_867
C8 C9 C10 102.3(7) .
C8 C9 H9 128.9 .
C10 C9 H9 128.9 .
C9 C10 C5 137.1(7) .
C9 C10 H10 111.5 .
C5 C10 H10 111.5 .

loop_
_geom_bond_atom_site_label_1
_geom_bond_atom_site_label_2
_geom_bond_distance
_geom_bond_site_symmetry_2
Sn1 Cl1 2.043(2) .
Sn1 C1 2.184(8) .
Sn1 Cl2 2.333(3) .
Sn1 Cl3 2.614(3) .
C1 C2 1.465(12) .
C1 H1A 0.9900 .
C1 H1B 0.9900 .
C2 C3 1.512(11) .
C2 H2A 0.9900 .
C2 H2B 0.9900 .
C3 C4 1.534(8) .
C3 H3A 0.9900 .
C3 H3B 0.9900 .
C4 C5 1.494(11) .
C4 H4A 0.9900 .
C4 H4B 0.9900 .
C5 C6 1.375(5) .
C5 C10 1.406(5) .
C6 C7 1.362(12) .
C6 H6 0.9500 .
C7 C8 1.407(5) .
C7 H7 0.9500 .
C8 C9 1.368(5) .
C8 C8 1.500(14) 2_867
C9 C10 1.369(11) .
C9 H9 0.9500 .
C10 H10 0.9500 .

loop_
_geom_torsion_atom_site_label_1
_geom_torsion_atom_site_label_2
_geom_torsion_atom_site_label_3
_geom_torsion_atom_site_label_4
_geom_torsion
_geom_torsion_site_symmetry_1
_geom_torsion_site_symmetry_4
Cl1 Sn1 C1 C2 -153.5(5) . .
Cl2 Sn1 C1 C2 88.8(6) . .
Cl3 Sn1 C1 C2 -32.3(6) . .
Sn1 C1 C2 C3 -57.5(8) . .
C1 C2 C3 C4 -53.3(9) . .
C2 C3 C4 C5 178.3(7) . .
C3 C4 C5 C6 114.6(7) . .
C3 C4 C5 C10 -65.5(13) . .
C10 C5 C6 C7 -0.5(10) . .
C4 C5 C6 C7 179.4(7) . .
C5 C6 C7 C8 -0.8(13) . .
C6 C7 C8 C9 2.6(17) . .
C6 C7 C8 C8 -179.6(13) . 2_867
C7 C8 C9 C10 -2.2(12) . .
C8 C8 C9 C10 179.2(9) 2_867 .
C8 C9 C10 C5 1.3(15) . .
C6 C5 C10 C9 0.1(16) . .
C4 C5 C10 C9 -179.7(10) . .
